data_4064624
loop_
_publ_author_name
'Wu, Jianguo'
'Hazari, Nilay'
'Incarvito, Christopher D.'

_publ_section_title
;
 Synthesis, Properties, and Reactivity with Carbon Dioxide of
 (allyl)2Ni(L) Complexes
;
_journal_issue 11
_journal_name_full Organometallics
_journal_page_first 3142
_journal_paper_doi 10.1021/om2002238
_journal_volume 30
_journal_year 2011
_chemical_formula_moiety 'Ni N2 C33 H46'
_chemical_formula_sum 'C33 H46 N2 Ni'
_chemical_formula_weight 529.44
_space_group_IT_number 14
_symmetry_cell_setting monoclinic
_symmetry_Int_Tables_number 14
_symmetry_space_group_name_Hall '-P 2yn'
_symmetry_space_group_name_H-M 'P 1 21/n 1'
_atom_sites_solution_hydrogens geom
_atom_sites_solution_primary direct
_atom_sites_solution_secondary difmap
_cell_angle_alpha 90.0000
_cell_angle_beta 97.284(5)
_cell_angle_gamma 90.0000
_cell_formula_units_Z 4
_cell_length_a 10.823(2)
_cell_length_b 16.161(3)
_cell_length_c 18.610(3)
_cell_measurement_reflns_used 16973
_cell_measurement_temperature 223
_cell_measurement_theta_max 27.36
_cell_measurement_theta_min 3.00
_cell_volume 3228.8(10)
_computing_cell_refinement PROCESS-AUTO
_computing_data_collection PROCESS-AUTO
_computing_data_reduction CrystalClear
_computing_molecular_graphics 'CrystalStructure 4.0'
_computing_publication_material 'CrystalStructure 4.0 (Rigaku, 2010)'
_computing_structure_refinement 'SHELXL97 (Sheldrick, 1997)'
_computing_structure_solution 'SIR2004 (Burla, et al., 2005)'
_diffrn_ambient_temperature 223
_diffrn_detector_area_resol_mean 6.849
_diffrn_measured_fraction_theta_full 0.980
_diffrn_measured_fraction_theta_max 0.980
_diffrn_measurement_device_type 'Rigaku Mercury275R CCD (SCX mini)'
_diffrn_measurement_method \w
_diffrn_radiation_type 'Mo K\a'
_diffrn_radiation_wavelength 0.71075
_diffrn_reflns_av_R_equivalents 0.0428
_diffrn_reflns_limit_h_max 13
_diffrn_reflns_limit_h_min -13
_diffrn_reflns_limit_k_max 20
_diffrn_reflns_limit_k_min -20
_diffrn_reflns_limit_l_max 23
_diffrn_reflns_limit_l_min -23
_diffrn_reflns_number 21830
_diffrn_reflns_theta_full 27.29
_diffrn_reflns_theta_max 27.29
_diffrn_standards_number 0
_exptl_absorpt_coefficient_mu 0.622
_exptl_absorpt_correction_T_max 0.940
_exptl_absorpt_correction_T_min 0.775
_exptl_absorpt_correction_type multi-scan
_exptl_absorpt_process_details 'Jacobson, R. (1998) Private communication'
_exptl_crystal_colour yellow
_exptl_crystal_density_diffrn 1.089
_exptl_crystal_density_method 'not measured'
_exptl_crystal_description block
_exptl_crystal_F_000 1144.00
_exptl_crystal_size_max 0.20
_exptl_crystal_size_mid 0.15
_exptl_crystal_size_min 0.10
_refine_diff_density_max 0.710
_refine_diff_density_min -0.370
_refine_ls_extinction_method none
_refine_ls_goodness_of_fit_ref 1.032
_refine_ls_hydrogen_treatment constr
_refine_ls_number_parameters 340
_refine_ls_number_reflns 7113
_refine_ls_number_restraints 0
_refine_ls_R_factor_gt 0.0617
_refine_ls_shift/su_max 0.001
_refine_ls_structure_factor_coef Fsqd
_refine_ls_weighting_details 'w = 1/[\s^2^(Fo^2^)+(0.0636P)^2^+1.5819P] where P=(Fo^2^+2Fc^2^)/3'
_refine_ls_weighting_scheme calc
_refine_ls_wR_factor_ref 0.1524
_reflns_number_gt 4613
_reflns_number_total 7354
_reflns_threshold_expression F^2^>2.0\s(F^2^)
_cod_data_source_file om2002238_si_002.cif
_cod_data_source_block COMPOUND_9
_cod_original_cell_volume 3228.7(10)
_cod_original_formula_sum 'Ni N2 C33 H46'
_cod_database_code 4064624

loop_
_symmetry_equiv_pos_site_id
_symmetry_equiv_pos_as_xyz
1 +X,+Y,+Z
2 1/2-X,1/2+Y,1/2-Z
3 -X,-Y,-Z
4 1/2+X,1/2-Y,1/2+Z

loop_
_atom_site_label
_atom_site_type_symbol
_atom_site_fract_x
_atom_site_fract_y
_atom_site_fract_z
_atom_site_U_iso_or_equiv
_atom_site_adp_type
_atom_site_occupancy
_atom_site_symmetry_multiplicity
_atom_site_calc_flag
_atom_site_refinement_flags
Ni(1) Ni 0.41926(4) 1.05334(2) 0.23874(2) 0.05261(15) Uani 1.00 4 d .
N(1) N 0.2307(2) 0.92765(13) 0.26441(11) 0.0391(5) Uani 1.00 4 d .
N(2) N 0.3803(2) 0.87084(14) 0.21551(11) 0.0398(5) Uani 1.00 4 d .
C(1) C 0.3411(3) 0.94693(16) 0.23801(13) 0.0375(6) Uani 1.00 4 d .
C(2) C 0.2039(3) 0.84318(18) 0.25819(15) 0.0475(7) Uani 1.00 4 d .
C(3) C 0.2976(3) 0.80792(17) 0.22799(15) 0.0460(7) Uani 1.00 4 d .
C(4) C 0.1486(3) 0.98855(17) 0.29075(15) 0.0424(6) Uani 1.00 4 d .
C(5) C 0.1387(3) 0.9910(2) 0.36598(16) 0.0532(8) Uani 1.00 4 d .
C(6) C 0.0572(4) 1.0507(2) 0.3885(2) 0.0708(10) Uani 1.00 4 d .
C(7) C -0.0086(4) 1.1042(2) 0.3406(3) 0.0765(11) Uani 1.00 4 d .
C(8) C 0.0017(3) 1.0999(2) 0.2666(2) 0.0679(9) Uani 1.00 4 d .
C(9) C 0.0806(3) 1.04137(19) 0.23968(17) 0.0510(7) Uani 1.00 4 d .
C(10) C 0.2106(4) 0.9331(3) 0.42015(17) 0.0726(10) Uani 1.00 4 d .
C(11) C 0.2693(5) 0.9767(4) 0.4903(2) 0.1125(17) Uani 1.00 4 d .
C(12) C 0.1253(5) 0.8608(3) 0.4398(2) 0.1009(15) Uani 1.00 4 d .
C(13) C 0.0874(3) 1.0333(2) 0.15833(17) 0.0576(8) Uani 1.00 4 d .
C(14) C -0.0117(4) 0.9727(3) 0.1235(2) 0.0883(12) Uani 1.00 4 d .
C(15) C 0.0780(5) 1.1166(3) 0.1174(2) 0.0933(13) Uani 1.00 4 d .
C(16) C 0.4829(3) 0.85838(17) 0.17287(14) 0.0421(6) Uani 1.00 4 d .
C(17) C 0.6068(3) 0.86305(17) 0.20683(16) 0.0471(7) Uani 1.00 4 d .
C(18) C 0.7012(3) 0.8497(2) 0.16302(19) 0.0628(9) Uani 1.00 4 d .
C(19) C 0.6734(4) 0.8329(2) 0.0895(2) 0.0744(10) Uani 1.00 4 d .
C(20) C 0.5505(3) 0.8298(2) 0.05721(17) 0.0649(9) Uani 1.00 4 d .
C(21) C 0.4519(3) 0.84264(19) 0.09805(15) 0.0500(7) Uani 1.00 4 d .
C(22) C 0.6376(3) 0.8854(2) 0.28755(17) 0.0557(8) Uani 1.00 4 d .
C(23) C 0.7731(4) 0.9127(3) 0.3095(3) 0.0901(13) Uani 1.00 4 d .
C(24) C 0.6048(4) 0.8151(3) 0.3377(2) 0.0836(12) Uani 1.00 4 d .
C(25) C 0.3169(3) 0.8414(2) 0.06000(16) 0.0636(9) Uani 1.00 4 d .
C(26) C 0.2753(5) 0.7545(3) 0.0353(3) 0.1126(17) Uani 1.00 4 d .
C(27) C 0.2979(4) 0.9032(3) -0.0034(2) 0.1057(16) Uani 1.00 4 d .
C(28) C 0.4482(4) 1.0720(2) 0.3483(2) 0.0735(10) Uani 1.00 4 d .
C(29) C 0.4906(5) 1.1378(3) 0.3128(3) 0.0935(13) Uani 1.00 4 d .
C(30) C 0.6263(6) 1.1458(4) 0.2963(5) 0.152(3) Uani 1.00 4 d .
C(31) C 0.6215(8) 1.1463(4) 0.2125(4) 0.161(3) Uani 1.00 4 d .
C(32) C 0.4929(7) 1.1344(3) 0.1766(3) 0.1060(19) Uani 1.00 4 d .
C(33) C 0.4473(6) 1.0662(3) 0.1335(3) 0.0849(14) Uani 1.00 4 d .
H(2) H 0.1340 0.8162 0.2724 0.057 Uiso 1.00 4 calc R
H(3) H 0.3057 0.7515 0.2173 0.055 Uiso 1.00 4 calc R
H(6) H 0.0474 1.0542 0.4379 0.085 Uiso 1.00 4 calc R
H(7) H -0.0611 1.1440 0.3577 0.092 Uiso 1.00 4 calc R
H(8) H -0.0445 1.1365 0.2344 0.081 Uiso 1.00 4 calc R
H(10) H 0.2792 0.9086 0.3967 0.087 Uiso 1.00 4 calc R
H(11A) H 0.2040 1.0015 0.5144 0.135 Uiso 1.00 4 calc R
H(11B) H 0.3262 1.0194 0.4783 0.135 Uiso 1.00 4 calc R
H(11C) H 0.3144 0.9365 0.5223 0.135 Uiso 1.00 4 calc R
H(12A) H 0.0943 0.8306 0.3962 0.121 Uiso 1.00 4 calc R
H(12B) H 0.0557 0.8832 0.4616 0.121 Uiso 1.00 4 calc R
H(12C) H 0.1729 0.8238 0.4737 0.121 Uiso 1.00 4 calc R
H(13) H 0.1697 1.0092 0.1527 0.069 Uiso 1.00 4 calc R
H(14A) H -0.0939 0.9929 0.1303 0.106 Uiso 1.00 4 calc R
H(14B) H 0.0015 0.9188 0.1462 0.106 Uiso 1.00 4 calc R
H(14C) H -0.0055 0.9680 0.0722 0.106 Uiso 1.00 4 calc R
H(15A) H 0.1451 1.1527 0.1378 0.112 Uiso 1.00 4 calc R
H(15B) H -0.0014 1.1424 0.1222 0.112 Uiso 1.00 4 calc R
H(15C) H 0.0846 1.1070 0.0666 0.112 Uiso 1.00 4 calc R
H(18) H 0.7850 0.8521 0.1838 0.075 Uiso 1.00 4 calc R
H(19) H 0.7383 0.8237 0.0614 0.089 Uiso 1.00 4 calc R
H(20) H 0.5332 0.8189 0.0073 0.078 Uiso 1.00 4 calc R
H(22) H 0.5843 0.9331 0.2965 0.067 Uiso 1.00 4 calc R
H(23A) H 0.7907 0.9608 0.2813 0.108 Uiso 1.00 4 calc R
H(23B) H 0.8289 0.8680 0.3004 0.108 Uiso 1.00 4 calc R
H(23C) H 0.7853 0.9266 0.3606 0.108 Uiso 1.00 4 calc R
H(24A) H 0.6526 0.7661 0.3291 0.100 Uiso 1.00 4 calc R
H(24B) H 0.5166 0.8027 0.3278 0.100 Uiso 1.00 4 calc R
H(24C) H 0.6245 0.8322 0.3878 0.100 Uiso 1.00 4 calc R
H(25) H 0.2625 0.8594 0.0960 0.076 Uiso 1.00 4 calc R
H(26A) H 0.2809 0.7179 0.0769 0.135 Uiso 1.00 4 calc R
H(26B) H 0.3287 0.7340 0.0011 0.135 Uiso 1.00 4 calc R
H(26C) H 0.1898 0.7563 0.0121 0.135 Uiso 1.00 4 calc R
H(27A) H 0.3526 0.8888 -0.0390 0.127 Uiso 1.00 4 calc R
H(27B) H 0.3173 0.9587 0.0145 0.127 Uiso 1.00 4 calc R
H(27C) H 0.2120 0.9012 -0.0258 0.127 Uiso 1.00 4 calc R
H(30A) H 0.6763 1.0990 0.3171 0.182 Uiso 1.00 4 calc R
H(30B) H 0.6637 1.1971 0.3169 0.182 Uiso 1.00 4 calc R
H(31A) H 0.6539 1.1991 0.1970 0.194 Uiso 1.00 4 calc R
H(31B) H 0.6746 1.1019 0.1977 0.194 Uiso 1.00 4 calc R
H(33B) H 0.504(4) 1.030(2) 0.122(2) 0.078 Uiso 1.00 4 d .
H(33A) H 0.367(5) 1.071(3) 0.099(3) 0.112 Uiso 1.00 4 d .
H(32A) H 0.428(4) 1.170(3) 0.164(2) 0.092 Uiso 1.00 4 d .
H(29A) H 0.4343 1.1996 0.3126 0.296 Uiso 1.00 4 calc R
H(28A) H 0.3563 1.0829 0.3732 0.157 Uiso 1.00 4 calc R
H(28B) H 0.4946 1.0263 0.3737 0.119 Uiso 1.00 4 calc R

loop_
_atom_site_aniso_label
_atom_site_aniso_U_11
_atom_site_aniso_U_22
_atom_site_aniso_U_33
_atom_site_aniso_U_12
_atom_site_aniso_U_13
_atom_site_aniso_U_23
Ni(1) 0.0584(3) 0.0417(2) 0.0584(3) -0.00552(19) 0.00998(19) 0.00168(19)
N(1) 0.0445(13) 0.0410(12) 0.0323(11) -0.0020(10) 0.0075(10) -0.0001(9)
N(2) 0.0420(12) 0.0430(13) 0.0345(11) -0.0004(11) 0.0059(9) -0.0022(10)
C(1) 0.0443(14) 0.0407(14) 0.0266(12) 0.0010(13) 0.0012(11) -0.0002(11)
C(2) 0.0526(17) 0.0463(16) 0.0448(16) -0.0106(14) 0.0114(14) -0.0007(13)
C(3) 0.0551(17) 0.0379(14) 0.0454(16) -0.0029(14) 0.0087(14) -0.0028(13)
C(4) 0.0405(14) 0.0462(16) 0.0417(15) -0.0041(13) 0.0106(12) -0.0067(13)
C(5) 0.0552(18) 0.0633(19) 0.0437(16) -0.0094(16) 0.0160(14) -0.0102(15)
C(6) 0.075(2) 0.080(3) 0.064(2) -0.007(2) 0.0350(19) -0.026(2)
C(7) 0.066(2) 0.067(2) 0.103(3) 0.004(2) 0.036(2) -0.021(2)
C(8) 0.0534(19) 0.062(2) 0.090(3) 0.0102(17) 0.0147(19) -0.0023(19)
C(9) 0.0452(16) 0.0524(18) 0.0553(18) -0.0020(14) 0.0068(14) -0.0055(14)
C(10) 0.086(3) 0.095(3) 0.0387(17) -0.002(2) 0.0169(17) 0.0030(18)
C(11) 0.137(4) 0.153(5) 0.044(2) -0.017(4) -0.002(2) -0.004(3)
C(12) 0.147(4) 0.094(3) 0.069(3) -0.008(3) 0.043(3) 0.013(2)
C(13) 0.0530(18) 0.067(2) 0.0504(18) 0.0093(16) -0.0015(15) 0.0080(16)
C(14) 0.101(3) 0.099(3) 0.061(2) -0.011(3) -0.006(2) -0.006(2)
C(15) 0.123(4) 0.081(3) 0.075(3) 0.002(3) 0.005(3) 0.020(2)
C(16) 0.0450(15) 0.0423(15) 0.0403(15) 0.0057(13) 0.0106(12) -0.0011(12)
C(17) 0.0478(16) 0.0428(16) 0.0508(17) 0.0046(14) 0.0069(13) -0.0010(13)
C(18) 0.0460(17) 0.070(2) 0.074(2) 0.0073(17) 0.0139(16) -0.0031(18)
C(19) 0.066(2) 0.087(3) 0.077(3) 0.012(2) 0.0358(20) -0.005(2)
C(20) 0.075(2) 0.079(2) 0.0437(17) 0.0120(20) 0.0183(16) -0.0053(17)
C(21) 0.0550(17) 0.0538(17) 0.0418(16) 0.0088(15) 0.0087(13) -0.0025(14)
C(22) 0.0519(18) 0.0570(19) 0.0552(19) 0.0069(15) -0.0043(15) -0.0059(15)
C(23) 0.070(2) 0.099(3) 0.096(3) -0.015(2) -0.010(2) -0.026(3)
C(24) 0.098(3) 0.094(3) 0.053(2) -0.008(2) -0.013(2) 0.008(2)
C(25) 0.065(2) 0.085(2) 0.0391(16) 0.0118(19) -0.0011(15) -0.0070(17)
C(26) 0.099(3) 0.117(4) 0.111(4) -0.004(3) -0.029(3) -0.039(3)
C(27) 0.097(3) 0.151(4) 0.065(3) 0.027(3) -0.008(2) 0.026(3)
C(28) 0.087(3) 0.064(2) 0.065(2) -0.013(2) -0.006(2) -0.0115(19)
C(29) 0.105(3) 0.067(3) 0.109(4) -0.019(3) 0.016(3) -0.026(2)
C(30) 0.118(4) 0.127(5) 0.214(8) -0.067(4) 0.036(5) -0.046(5)
C(31) 0.190(7) 0.137(5) 0.171(7) -0.084(5) 0.079(6) -0.010(5)
C(32) 0.137(5) 0.059(3) 0.138(5) -0.010(3) 0.076(4) 0.028(3)
C(33) 0.113(4) 0.065(3) 0.087(3) -0.000(3) 0.051(3) 0.021(2)

loop_
_atom_type_symbol
_atom_type_description
_atom_type_scat_dispersion_real
_atom_type_scat_dispersion_imag
_atom_type_scat_source
Ni Ni 0.339 1.112
;
International Tables for Crystallography
(1992, Vol. C, Tables 4.2.6.8 and 6.1.1.4)
;
N N 0.006 0.003
;
International Tables for Crystallography
(1992, Vol. C, Tables 4.2.6.8 and 6.1.1.4)
;
C C 0.003 0.002
;
International Tables for Crystallography
(1992, Vol. C, Tables 4.2.6.8 and 6.1.1.4)
;
H H 0.000 0.000
;
International Tables for Crystallography
(1992, Vol. C, Table 6.1.1.4)
;

loop_
_geom_angle_atom_site_label_1
_geom_angle_atom_site_label_2
_geom_angle_atom_site_label_3
_geom_angle
_geom_angle_publ_flag
C(1) Ni(1) C(28) 98.70(13) yes
C(1) Ni(1) C(29) 137.83(16) yes
C(1) Ni(1) C(32) 143.12(18) yes
C(1) Ni(1) C(33) 101.82(16) yes
C(28) Ni(1) C(29) 39.13(18) yes
C(28) Ni(1) C(32) 117.5(2) yes
C(28) Ni(1) C(33) 157.48(20) yes
C(29) Ni(1) C(32) 78.7(2) yes
C(29) Ni(1) C(33) 119.8(2) yes
C(32) Ni(1) C(33) 41.3(2) yes
C(1) N(1) C(2) 111.7(2) yes
C(1) N(1) C(4) 124.0(2) yes
C(2) N(1) C(4) 124.1(2) yes
C(1) N(2) C(3) 111.8(2) yes
C(1) N(2) C(16) 124.8(2) yes
C(3) N(2) C(16) 122.6(2) yes
Ni(1) C(1) N(1) 126.86(19) yes
Ni(1) C(1) N(2) 130.4(2) yes
N(1) C(1) N(2) 102.6(2) yes
N(1) C(2) C(3) 106.8(3) yes
N(2) C(3) C(2) 107.1(2) yes
N(1) C(4) C(5) 118.5(2) yes
N(1) C(4) C(9) 118.1(2) yes
C(5) C(4) C(9) 123.3(3) yes
C(4) C(5) C(6) 116.2(3) yes
C(4) C(5) C(10) 122.9(3) yes
C(6) C(5) C(10) 120.9(3) yes
C(5) C(6) C(7) 122.1(4) yes
C(6) C(7) C(8) 120.5(4) yes
C(7) C(8) C(9) 120.8(3) yes
C(4) C(9) C(8) 117.0(3) yes
C(4) C(9) C(13) 121.9(3) yes
C(8) C(9) C(13) 121.1(3) yes
C(5) C(10) C(11) 113.7(3) yes
C(5) C(10) C(12) 110.4(3) yes
C(11) C(10) C(12) 109.6(3) yes
C(9) C(13) C(14) 110.7(3) yes
C(9) C(13) C(15) 113.9(3) yes
C(14) C(13) C(15) 110.5(3) yes
N(2) C(16) C(17) 119.7(2) yes
N(2) C(16) C(21) 117.3(2) yes
C(17) C(16) C(21) 123.0(3) yes
C(16) C(17) C(18) 116.9(3) yes
C(16) C(17) C(22) 121.7(3) yes
C(18) C(17) C(22) 121.3(3) yes
C(17) C(18) C(19) 121.3(3) yes
C(18) C(19) C(20) 120.6(4) yes
C(19) C(20) C(21) 120.8(3) yes
C(16) C(21) C(20) 117.3(3) yes
C(16) C(21) C(25) 123.2(3) yes
C(20) C(21) C(25) 119.4(3) yes
C(17) C(22) C(23) 114.0(3) yes
C(17) C(22) C(24) 112.4(3) yes
C(23) C(22) C(24) 109.7(3) yes
C(21) C(25) C(26) 112.1(3) yes
C(21) C(25) C(27) 111.7(3) yes
C(26) C(25) C(27) 111.1(3) yes
Ni(1) C(28) C(29) 69.5(3) yes
Ni(1) C(29) C(28) 71.4(2) yes
Ni(1) C(29) C(30) 102.2(4) yes
C(28) C(29) C(30) 123.3(4) yes
C(29) C(30) C(31) 106.7(5) yes
C(30) C(31) C(32) 111.3(6) yes
Ni(1) C(32) C(31) 104.3(4) yes
Ni(1) C(32) C(33) 71.3(3) yes
C(31) C(32) C(33) 126.7(6) yes
Ni(1) C(33) C(32) 67.4(3) yes
N(1) C(2) H(2) 126.596 yes
C(3) C(2) H(2) 126.588 yes
N(2) C(3) H(3) 126.450 yes
C(2) C(3) H(3) 126.447 yes
C(5) C(6) H(6) 118.954 yes
C(7) C(6) H(6) 118.955 yes
C(6) C(7) H(7) 119.722 yes
C(8) C(7) H(7) 119.731 yes
C(7) C(8) H(8) 119.614 yes
C(9) C(8) H(8) 119.605 yes
C(5) C(10) H(10) 107.668 yes
C(11) C(10) H(10) 107.655 yes
C(12) C(10) H(10) 107.663 yes
C(10) C(11) H(11A) 109.471 yes
C(10) C(11) H(11B) 109.474 yes
C(10) C(11) H(11C) 109.476 yes
H(11A) C(11) H(11B) 109.468 yes
H(11A) C(11) H(11C) 109.472 yes
H(11B) C(11) H(11C) 109.467 yes
C(10) C(12) H(12A) 109.468 yes
C(10) C(12) H(12B) 109.475 yes
C(10) C(12) H(12C) 109.476 yes
H(12A) C(12) H(12B) 109.467 yes
H(12A) C(12) H(12C) 109.460 yes
H(12B) C(12) H(12C) 109.482 yes
C(9) C(13) H(13) 107.136 yes
C(14) C(13) H(13) 107.127 yes
C(15) C(13) H(13) 107.126 yes
C(13) C(14) H(14A) 109.477 yes
C(13) C(14) H(14B) 109.466 yes
C(13) C(14) H(14C) 109.478 yes
H(14A) C(14) H(14B) 109.467 yes
H(14A) C(14) H(14C) 109.477 yes
H(14B) C(14) H(14C) 109.463 yes
C(13) C(15) H(15A) 109.465 yes
C(13) C(15) H(15B) 109.462 yes
C(13) C(15) H(15C) 109.477 yes
H(15A) C(15) H(15B) 109.467 yes
H(15A) C(15) H(15C) 109.477 yes
H(15B) C(15) H(15C) 109.479 yes
C(17) C(18) H(18) 119.345 yes
C(19) C(18) H(18) 119.361 yes
C(18) C(19) H(19) 119.698 yes
C(20) C(19) H(19) 119.703 yes
C(19) C(20) H(20) 119.579 yes
C(21) C(20) H(20) 119.577 yes
C(17) C(22) H(22) 106.747 yes
C(23) C(22) H(22) 106.760 yes
C(24) C(22) H(22) 106.759 yes
C(22) C(23) H(23A) 109.467 yes
C(22) C(23) H(23B) 109.468 yes
C(22) C(23) H(23C) 109.472 yes
H(23A) C(23) H(23B) 109.470 yes
H(23A) C(23) H(23C) 109.477 yes
H(23B) C(23) H(23C) 109.473 yes
C(22) C(24) H(24A) 109.473 yes
C(22) C(24) H(24B) 109.476 yes
C(22) C(24) H(24C) 109.472 yes
H(24A) C(24) H(24B) 109.469 yes
H(24A) C(24) H(24C) 109.471 yes
H(24B) C(24) H(24C) 109.467 yes
C(21) C(25) H(25) 107.211 yes
C(26) C(25) H(25) 107.201 yes
C(27) C(25) H(25) 107.213 yes
C(25) C(26) H(26A) 109.470 yes
C(25) C(26) H(26B) 109.467 yes
C(25) C(26) H(26C) 109.470 yes
H(26A) C(26) H(26B) 109.472 yes
H(26A) C(26) H(26C) 109.477 yes
H(26B) C(26) H(26C) 109.472 yes
C(25) C(27) H(27A) 109.479 yes
C(25) C(27) H(27B) 109.477 yes
C(25) C(27) H(27C) 109.476 yes
H(27A) C(27) H(27B) 109.470 yes
H(27A) C(27) H(27C) 109.465 yes
H(27B) C(27) H(27C) 109.459 yes
Ni(1) C(28) H(28A) 112.9(3) yes
Ni(1) C(28) H(28B) 111.9(3) yes
C(29) C(28) H(28A) 115.7(4) yes
C(29) C(28) H(28B) 129.7(4) yes
H(28A) C(28) H(28B) 109.5(4) yes
Ni(1) C(29) H(29A) 114.9(3) yes
C(28) C(29) H(29A) 117.4(4) yes
C(30) C(29) H(29A) 116.0(4) yes
C(29) C(30) H(30A) 110.374 yes
C(29) C(30) H(30B) 110.378 yes
C(31) C(30) H(30A) 110.371 yes
C(31) C(30) H(30B) 110.369 yes
H(30A) C(30) H(30B) 108.603 yes
C(30) C(31) H(31A) 109.374 yes
C(30) C(31) H(31B) 109.382 yes
C(32) C(31) H(31A) 109.376 yes
C(32) C(31) H(31B) 109.372 yes
H(31A) C(31) H(31B) 107.991 yes
Ni(1) C(32) H(32A) 102.119 yes
C(31) C(32) H(32A) 132.932 yes
C(33) C(32) H(32A) 98.442 yes
Ni(1) C(33) H(33B) 110.262 yes
Ni(1) C(33) H(33A) 112.955 yes
C(32) C(33) H(33B) 115.995 yes
C(32) C(33) H(33A) 120.304 yes
H(33B) C(33) H(33A) 118.189 yes

loop_
_geom_bond_atom_site_label_1
_geom_bond_atom_site_label_2
_geom_bond_distance
_geom_bond_publ_flag
Ni(1) C(1) 1.916(3) yes
Ni(1) C(28) 2.045(4) yes
Ni(1) C(29) 2.022(5) yes
Ni(1) C(32) 1.981(6) yes
Ni(1) C(33) 2.031(5) yes
N(1) C(1) 1.384(4) yes
N(1) C(2) 1.397(4) yes
N(1) C(4) 1.452(4) yes
N(2) C(1) 1.383(3) yes
N(2) C(3) 1.393(4) yes
N(2) C(16) 1.459(4) yes
C(2) C(3) 1.346(4) yes
C(4) C(5) 1.418(4) yes
C(4) C(9) 1.413(4) yes
C(5) C(6) 1.408(5) yes
C(5) C(10) 1.516(5) yes
C(6) C(7) 1.374(6) yes
C(7) C(8) 1.398(6) yes
C(8) C(9) 1.408(5) yes
C(9) C(13) 1.530(5) yes
C(10) C(11) 1.548(6) yes
C(10) C(12) 1.560(6) yes
C(13) C(14) 1.534(5) yes
C(13) C(15) 1.544(5) yes
C(16) C(17) 1.410(4) yes
C(16) C(21) 1.413(4) yes
C(17) C(18) 1.402(5) yes
C(17) C(22) 1.540(4) yes
C(18) C(19) 1.389(5) yes
C(19) C(20) 1.390(5) yes
C(20) C(21) 1.401(5) yes
C(21) C(25) 1.541(4) yes
C(22) C(23) 1.537(5) yes
C(22) C(24) 1.540(5) yes
C(25) C(26) 1.528(6) yes
C(25) C(27) 1.540(6) yes
C(28) C(29) 1.362(6) yes
C(29) C(30) 1.543(8) yes
C(30) C(31) 1.553(11) yes
C(31) C(32) 1.477(10) yes
C(32) C(33) 1.416(7) yes
C(2) H(2) 0.940 yes
C(3) H(3) 0.940 yes
C(6) H(6) 0.940 yes
C(7) H(7) 0.940 yes
C(8) H(8) 0.940 yes
C(10) H(10) 0.990 yes
C(11) H(11A) 0.970 yes
C(11) H(11B) 0.970 yes
C(11) H(11C) 0.970 yes
C(12) H(12A) 0.970 yes
C(12) H(12B) 0.970 yes
C(12) H(12C) 0.970 yes
C(13) H(13) 0.990 yes
C(14) H(14A) 0.970 yes
C(14) H(14B) 0.970 yes
C(14) H(14C) 0.970 yes
C(15) H(15A) 0.970 yes
C(15) H(15B) 0.970 yes
C(15) H(15C) 0.970 yes
C(18) H(18) 0.940 yes
C(19) H(19) 0.940 yes
C(20) H(20) 0.940 yes
C(22) H(22) 0.990 yes
C(23) H(23A) 0.970 yes
C(23) H(23B) 0.970 yes
C(23) H(23C) 0.970 yes
C(24) H(24A) 0.970 yes
C(24) H(24B) 0.970 yes
C(24) H(24C) 0.970 yes
C(25) H(25) 0.990 yes
C(26) H(26A) 0.970 yes
C(26) H(26B) 0.970 yes
C(26) H(26C) 0.970 yes
C(27) H(27A) 0.970 yes
C(27) H(27B) 0.970 yes
C(27) H(27C) 0.970 yes
C(28) H(28A) 1.163(4) yes
C(28) H(28B) 0.981(4) yes
C(29) H(29A) 1.170(5) yes
C(30) H(30A) 0.980 yes
C(30) H(30B) 0.980 yes
C(31) H(31A) 0.980 yes
C(31) H(31B) 0.980 yes
C(32) H(32A) 0.912 yes
C(33) H(33B) 0.891 yes
C(33) H(33A) 1.015 yes

loop_
_geom_contact_atom_site_label_1
_geom_contact_atom_site_label_2
_geom_contact_distance
_geom_contact_publ_flag
_geom_contact_site_symmetry_2
Ni(1) C(4) 3.366(3) yes .
Ni(1) C(16) 3.481(3) yes .
N(1) C(10) 2.935(4) yes .
N(1) C(13) 2.905(4) yes .
N(1) C(14) 3.541(5) yes .
N(1) C(16) 3.576(4) yes .
N(1) C(28) 3.534(4) yes .
N(2) C(4) 3.572(4) yes .
N(2) C(22) 2.943(4) yes .
N(2) C(24) 3.238(4) yes .
N(2) C(25) 2.927(4) yes .
C(1) C(5) 3.507(4) yes .
C(1) C(9) 3.209(4) yes .
C(1) C(13) 3.264(4) yes .
C(1) C(17) 3.296(4) yes .
C(1) C(21) 3.443(4) yes .
C(1) C(22) 3.374(4) yes .
C(2) C(5) 3.253(4) yes .
C(2) C(9) 3.470(4) yes .
C(2) C(10) 3.338(4) yes .
C(2) C(12) 3.599(5) yes .
C(2) C(16) 3.593(4) yes .
C(3) C(17) 3.533(4) yes .
C(3) C(21) 3.158(4) yes .
C(3) C(25) 3.205(4) yes .
C(4) C(7) 2.766(5) yes .
C(4) C(12) 3.492(5) yes .
C(4) C(14) 3.375(5) yes .
C(4) C(28) 3.549(5) yes .
C(5) C(8) 2.833(5) yes .
C(6) C(9) 2.817(5) yes .
C(6) C(11) 3.032(6) yes .
C(6) C(12) 3.270(6) yes .
C(8) C(14) 3.352(6) yes .
C(8) C(15) 3.007(6) yes .
C(16) C(19) 2.764(5) yes .
C(16) C(24) 3.257(4) yes .
C(16) C(33) 3.449(5) yes .
C(17) C(20) 2.825(4) yes .
C(18) C(21) 2.816(4) yes .
C(18) C(23) 2.921(6) yes .
C(18) C(24) 3.582(5) yes .
C(20) C(26) 3.195(6) yes .
C(20) C(27) 3.061(6) yes .
C(28) C(31) 3.542(9) yes .
Ni(1) H(13) 3.0451 yes .
Ni(1) H(22) 2.7632 yes .
Ni(1) H(30A) 3.0627 yes .
Ni(1) H(31B) 3.0620 yes .
N(1) H(3) 3.1168 yes .
N(1) H(10) 2.4705 yes .
N(1) H(12A) 3.4011 yes .
N(1) H(13) 2.4787 yes .
N(1) H(14B) 3.1032 yes .
N(1) H(25) 3.3809 yes .
N(1) H(28A) 3.398(2) yes .
N(2) H(2) 3.1175 yes .
N(2) H(13) 3.2987 yes .
N(2) H(22) 2.7046 yes .
N(2) H(24B) 2.6399 yes .
N(2) H(25) 2.4261 yes .
N(2) H(33B) 3.4658 yes .
C(1) H(2) 3.2035 yes .
C(1) H(3) 3.1995 yes .
C(1) H(10) 3.1711 yes .
C(1) H(13) 2.4953 yes .
C(1) H(22) 2.7266 yes .
C(1) H(24B) 3.3198 yes .
C(1) H(25) 3.0231 yes .
C(1) H(33B) 3.2418 yes .
C(1) H(33A) 3.3083 yes .
C(1) H(28A) 3.329(3) yes .
C(1) H(28B) 3.117(2) yes .
C(2) H(10) 2.8094 yes .
C(2) H(12A) 2.9691 yes .
C(2) H(13) 3.3168 yes .
C(2) H(14B) 3.0790 yes .
C(2) H(24B) 3.5271 yes .
C(2) H(25) 3.1723 yes .
C(3) H(10) 3.5641 yes .
C(3) H(24B) 2.8205 yes .
C(3) H(25) 2.5752 yes .
C(3) H(26A) 3.1507 yes .
C(4) H(2) 2.8090 yes .
C(4) H(6) 3.2532 yes .
C(4) H(8) 3.2604 yes .
C(4) H(10) 2.6167 yes .
C(4) H(12A) 3.3169 yes .
C(4) H(13) 2.6290 yes .
C(4) H(14B) 3.1560 yes .
C(4) H(28A) 2.976(3) yes .
C(5) H(2) 3.3159 yes .
C(5) H(7) 3.2764 yes .
C(5) H(11A) 2.7686 yes .
C(5) H(11B) 2.7601 yes .
C(5) H(11C) 3.3840 yes .
C(5) H(12A) 2.7076 yes .
C(5) H(12B) 2.7228 yes .
C(5) H(12C) 3.3570 yes .
C(5) H(28A) 2.773(3) yes .
C(6) H(8) 3.2498 yes .
C(6) H(10) 3.3136 yes .
C(6) H(11A) 2.7760 yes .
C(6) H(11B) 3.2077 yes .
C(6) H(12A) 3.5810 yes .
C(6) H(12B) 3.0313 yes .
C(6) H(28A) 3.327(4) yes .
C(8) H(6) 3.2492 yes .
C(8) H(13) 3.3047 yes .
C(8) H(14A) 3.1348 yes .
C(8) H(15A) 3.1345 yes .
C(8) H(15B) 2.7689 yes .
C(9) H(7) 3.2842 yes .
C(9) H(14A) 2.7111 yes .
C(9) H(14B) 2.7038 yes .
C(9) H(14C) 3.3553 yes .
C(9) H(15A) 2.7671 yes .
C(9) H(15B) 2.7825 yes .
C(9) H(15C) 3.3969 yes .
C(10) H(2) 3.3528 yes .
C(10) H(6) 2.6845 yes .
C(10) H(28A) 3.076(4) yes .
C(11) H(6) 2.7734 yes .
C(11) H(12A) 3.3746 yes .
C(11) H(12B) 2.7562 yes .
C(11) H(12C) 2.6843 yes .
C(11) H(28A) 3.018(5) yes .
C(11) H(28B) 3.556(5) yes .
C(12) H(2) 3.2110 yes .
C(12) H(6) 3.2355 yes .
C(12) H(11A) 2.7427 yes .
C(12) H(11B) 3.3775 yes .
C(12) H(11C) 2.6915 yes .
C(13) H(8) 2.7081 yes .
C(13) H(33A) 3.4002 yes .
C(14) H(8) 3.4021 yes .
C(14) H(15A) 3.3623 yes .
C(14) H(15B) 2.7464 yes .
C(14) H(15C) 2.6844 yes .
C(14) H(25) 3.5787 yes .
C(15) H(8) 2.7076 yes .
C(15) H(14A) 2.7625 yes .
C(15) H(14B) 3.3628 yes .
C(15) H(14C) 2.6651 yes .
C(15) H(33A) 3.2681 yes .
C(16) H(3) 2.7842 yes .
C(16) H(18) 3.2512 yes .
C(16) H(20) 3.2586 yes .
C(16) H(22) 2.7047 yes .
C(16) H(24A) 3.5630 yes .
C(16) H(24B) 2.9972 yes .
C(16) H(25) 2.6215 yes .
C(16) H(26A) 3.4832 yes .
C(16) H(33B) 2.9478 yes .
C(17) H(19) 3.2762 yes .
C(17) H(23A) 2.7707 yes .
C(17) H(23B) 2.7842 yes .
C(17) H(23C) 3.4016 yes .
C(17) H(24A) 2.7553 yes .
C(17) H(24B) 2.7433 yes .
C(17) H(24C) 3.3859 yes .
C(17) H(33B) 3.2469 yes .
C(18) H(20) 3.2578 yes .
C(18) H(22) 3.2230 yes .
C(18) H(23A) 2.9093 yes .
C(18) H(23B) 2.7629 yes .
C(18) H(24A) 3.4737 yes .
C(20) H(18) 3.2566 yes .
C(20) H(25) 3.3219 yes .
C(20) H(26A) 3.4905 yes .
C(20) H(26B) 2.9343 yes .
C(20) H(27A) 2.7802 yes .
C(20) H(27B) 3.2907 yes .
C(20) H(33B) 3.5156 yes .
C(21) H(3) 3.2393 yes .
C(21) H(19) 3.2719 yes .
C(21) H(26A) 2.7309 yes .
C(21) H(26B) 2.7394 yes .
C(21) H(26C) 3.3762 yes .
C(21) H(27A) 2.7426 yes .
C(21) H(27B) 2.7354 yes .
C(21) H(27C) 3.3807 yes .
C(21) H(33B) 3.1050 yes .
C(22) H(18) 2.7095 yes .
C(22) H(30A) 3.5126 yes .
C(22) H(28B) 3.284(3) yes .
C(23) H(18) 2.5537 yes .
C(23) H(24A) 2.7515 yes .
C(23) H(24B) 3.3502 yes .
C(23) H(24C) 2.6459 yes .
C(23) H(30A) 3.1965 yes .
C(24) H(23A) 3.3515 yes .
C(24) H(23B) 2.7426 yes .
C(24) H(23C) 2.6524 yes .
C(25) H(3) 3.2846 yes .
C(25) H(20) 2.6750 yes .
C(26) H(3) 3.3624 yes .
C(26) H(20) 3.0844 yes .
C(26) H(27A) 2.7593 yes .
C(26) H(27B) 3.3604 yes .
C(26) H(27C) 2.6799 yes .
C(27) H(20) 2.8723 yes .
C(27) H(26A) 3.3628 yes .
C(27) H(26B) 2.7545 yes .
C(27) H(26C) 2.6786 yes .
C(27) H(33A) 3.3484 yes .
C(28) H(10) 3.3987 yes .
C(28) H(11B) 3.0216 yes .
C(28) H(22) 2.9154 yes .
C(28) H(30A) 2.6428 yes .
C(28) H(30B) 3.1963 yes .
C(29) H(22) 3.4849 yes .
C(29) H(31A) 3.1158 yes .
C(29) H(31B) 3.1577 yes .
C(29) H(32A) 2.8079 yes .
C(30) H(22) 3.4670 yes .
C(30) H(23A) 3.5073 yes .
C(30) H(32A) 3.0734 yes .
C(30) H(28A) 3.562(7) yes .
C(30) H(28B) 2.891(7) yes .
C(31) H(33B) 2.7201 yes .
C(31) H(33A) 3.4698 yes .
C(31) H(29A) 3.046(8) yes .
C(32) H(30A) 3.1282 yes .
C(32) H(30B) 3.1672 yes .
C(32) H(29A) 2.885(6) yes .
C(33) H(13) 3.2059 yes .
C(33) H(15A) 3.5669 yes .
C(33) H(27B) 3.0181 yes .
C(33) H(31A) 3.2154 yes .
C(33) H(31B) 2.6592 yes .
H(2) H(3) 2.4650 yes .
H(2) H(10) 3.0218 yes .
H(2) H(12A) 2.4080 yes .
H(2) H(14B) 3.0770 yes .
H(3) H(24B) 2.9885 yes .
H(3) H(25) 2.8441 yes .
H(3) H(26A) 2.6491 yes .
H(6) H(7) 2.2954 yes .
H(6) H(10) 3.5919 yes .
H(6) H(11A) 2.2391 yes .
H(6) H(11B) 3.0668 yes .
H(6) H(12B) 2.7983 yes .
H(7) H(8) 2.3288 yes .
H(8) H(13) 3.5793 yes .
H(8) H(14A) 3.0265 yes .
H(8) H(15A) 2.9064 yes .
H(8) H(15B) 2.1975 yes .
H(10) H(11A) 2.8578 yes .
H(10) H(11B) 2.3607 yes .
H(10) H(11C) 2.3634 yes .
H(10) H(12A) 2.3638 yes .
H(10) H(12B) 2.8666 yes .
H(10) H(12C) 2.3821 yes .
H(10) H(24B) 3.4655 yes .
H(10) H(28A) 2.9859 yes .
H(10) H(28B) 3.0807 yes .
H(11A) H(12B) 2.6071 yes .
H(11A) H(12C) 2.9782 yes .
H(11A) H(28A) 3.5289 yes .
H(11B) H(12C) 3.5656 yes .
H(11B) H(28A) 2.2685 yes .
H(11B) H(28B) 2.8326 yes .
H(11C) H(12A) 3.5630 yes .
H(11C) H(12B) 3.0091 yes .
H(11C) H(12C) 2.4753 yes .
H(13) H(14A) 2.8421 yes .
H(13) H(14B) 2.3252 yes .
H(13) H(14C) 2.3588 yes .
H(13) H(15A) 2.3477 yes .
H(13) H(15B) 2.8502 yes .
H(13) H(15C) 2.3547 yes .
H(13) H(25) 2.8721 yes .
H(13) H(27B) 3.2979 yes .
H(13) H(33A) 2.6594 yes .
H(14A) H(15B) 2.6278 yes .
H(14A) H(15C) 3.0199 yes .
H(14B) H(15C) 3.5492 yes .
H(14B) H(25) 3.2310 yes .
H(14C) H(15A) 3.5433 yes .
H(14C) H(15B) 2.9678 yes .
H(14C) H(15C) 2.4569 yes .
H(14C) H(25) 3.3710 yes .
H(14C) H(27C) 3.3348 yes .
H(15A) H(33A) 2.9048 yes .
H(15A) H(32A) 3.0535 yes .
H(15C) H(33A) 3.0921 yes .
H(18) H(19) 2.3159 yes .
H(18) H(22) 3.4621 yes .
H(18) H(23A) 2.5202 yes .
H(18) H(23B) 2.1763 yes .
H(18) H(23C) 3.5028 yes .
H(18) H(24A) 3.5040 yes .
H(19) H(20) 2.3198 yes .
H(20) H(26A) 3.5622 yes .
H(20) H(26B) 2.5937 yes .
H(20) H(27A) 2.3266 yes .
H(20) H(27B) 3.2647 yes .
H(22) H(23A) 2.3311 yes .
H(22) H(23B) 2.8410 yes .
H(22) H(23C) 2.3468 yes .
H(22) H(24A) 2.8431 yes .
H(22) H(24B) 2.3282 yes .
H(22) H(24C) 2.3556 yes .
H(22) H(30A) 2.8689 yes .
H(22) H(31B) 3.4987 yes .
H(22) H(28B) 2.3723 yes .
H(23A) H(24C) 3.5203 yes .
H(23A) H(30A) 2.6786 yes .
H(23A) H(31B) 2.9501 yes .
H(23B) H(24A) 2.6261 yes .
H(23B) H(24C) 2.9641 yes .
H(23C) H(24A) 2.9870 yes .
H(23C) H(24B) 3.5198 yes .
H(23C) H(24C) 2.4162 yes .
H(23C) H(30A) 3.0925 yes .
H(23C) H(28B) 3.5703 yes .
H(24C) H(28B) 3.4347 yes .
H(25) H(26A) 2.3263 yes .
H(25) H(26B) 2.8387 yes .
H(25) H(26C) 2.3490 yes .
H(25) H(27A) 2.8480 yes .
H(25) H(27B) 2.3362 yes .
H(25) H(27C) 2.3619 yes .
H(26A) H(27C) 3.5520 yes .
H(26B) H(27A) 2.6319 yes .
H(26B) H(27C) 2.9966 yes .
H(26C) H(27A) 3.0024 yes .
H(26C) H(27B) 3.5476 yes .
H(26C) H(27C) 2.4651 yes .
H(27B) H(33B) 2.9039 yes .
H(27B) H(33A) 2.4217 yes .
H(30A) H(31A) 2.7445 yes .
H(30A) H(31B) 2.2207 yes .
H(30A) H(29A) 3.0747 yes .
H(30A) H(28B) 2.6232 yes .
H(30B) H(31A) 2.2198 yes .
H(30B) H(31B) 2.7141 yes .
H(30B) H(32A) 3.5934 yes .
H(30B) H(29A) 2.4744 yes .
H(30B) H(28B) 3.5470 yes .
H(31A) H(33B) 3.3813 yes .
H(31A) H(32A) 2.4864 yes .
H(31A) H(29A) 3.4020 yes .
H(31B) H(33B) 2.4601 yes .
H(31B) H(32A) 2.8794 yes .
H(33B) H(32A) 2.5609 yes .
H(33A) H(32A) 2.0631 yes .
H(32A) H(29A) 2.7929 yes .
H(29A) H(28A) 2.4048(3) yes .
H(29A) H(28B) 3.0618(5) yes .
C(2) H(32A) 3.5328 yes 2_545
C(2) H(29A) 2.976(3) yes 2_545
C(3) H(15A) 3.5392 yes 2_545
C(3) H(29A) 3.075(3) yes 2_545
C(6) H(12B) 3.3579 yes 3_576
C(6) H(23A) 3.5990 yes 1_455
C(6) H(23C) 3.5446 yes 1_455
C(6) H(26A) 3.2400 yes 2_555
C(7) H(3) 3.5002 yes 2_555
C(7) H(23A) 3.2707 yes 1_455
C(7) H(26A) 3.2938 yes 2_555
C(7) H(30A) 3.3835 yes 1_455
C(8) H(3) 3.2059 yes 2_555
C(8) H(23A) 3.2406 yes 1_455
C(8) H(24A) 3.5243 yes 2_555
C(9) H(23A) 3.5716 yes 1_455
C(11) H(23C) 3.3022 yes 3_676
C(11) H(28B) 3.361(5) yes 3_676
C(12) H(6) 3.4121 yes 3_576
C(12) H(20) 3.3659 yes 4_465
C(14) H(18) 3.2434 yes 1_455
C(14) H(27C) 3.3417 yes 3_575
C(15) H(24B) 3.3772 yes 2_555
C(15) H(27C) 3.3893 yes 3_575
C(18) H(14A) 3.3144 yes 1_655
C(18) H(14B) 3.4876 yes 1_655
C(18) H(30B) 2.8667 yes 2_645
C(19) H(7) 3.4738 yes 2_545
C(19) H(12C) 3.3251 yes 4_564
C(19) H(30B) 3.1910 yes 2_645
C(20) H(7) 3.3892 yes 2_545
C(20) H(12C) 3.2943 yes 4_564
C(20) H(33A) 3.5381 yes 3_675
C(21) H(7) 3.4829 yes 2_545
C(23) H(11A) 3.5381 yes 3_676
C(23) H(31A) 3.5478 yes 2_645
C(24) H(8) 3.2147 yes 2_545
C(24) H(15B) 3.1318 yes 2_545
C(24) H(26C) 3.4582 yes 4_565
C(24) H(31A) 3.3439 yes 2_645
C(26) H(24C) 3.3194 yes 4_464
C(27) H(14A) 3.4569 yes 3_575
C(27) H(33B) 3.4428 yes 3_675
C(28) H(11C) 3.2940 yes 3_676
C(29) H(2) 3.4778 yes 2_555
C(30) H(7) 3.4309 yes 1_655
C(30) H(18) 3.4771 yes 2_655
C(31) H(8) 3.5896 yes 1_655
C(31) H(24A) 3.2879 yes 2_655
C(31) H(27A) 3.3242 yes 3_675
C(32) H(2) 3.4269 yes 2_555
C(32) H(12A) 3.5288 yes 2_555
C(32) H(20) 3.4817 yes 3_675
C(32) H(27A) 3.2529 yes 3_675
C(33) H(20) 3.2400 yes 3_675
C(33) H(27A) 3.0456 yes 3_675
H(2) C(29) 3.4778 yes 2_545
H(2) C(32) 3.4269 yes 2_545
H(2) H(23B) 3.5096 yes 1_455
H(2) H(32A) 2.7609 yes 2_545
H(2) H(29A) 2.5098 yes 2_545
H(3) C(7) 3.5002 yes 2_545
H(3) C(8) 3.2059 yes 2_545
H(3) H(8) 3.2180 yes 2_545
H(3) H(15A) 3.1210 yes 2_545
H(3) H(29A) 2.7187 yes 2_545
H(3) H(28A) 3.5473 yes 2_545
H(6) C(12) 3.4121 yes 3_576
H(6) H(6) 3.1728 yes 3_576
H(6) H(11A) 3.1009 yes 3_576
H(6) H(12B) 2.5093 yes 3_576
H(6) H(26A) 3.2645 yes 2_555
H(6) H(26B) 3.3387 yes 2_555
H(7) C(19) 3.4738 yes 2_555
H(7) C(20) 3.3892 yes 2_555
H(7) C(21) 3.4829 yes 2_555
H(7) C(30) 3.4309 yes 1_455
H(7) H(12B) 3.3836 yes 3_576
H(7) H(12C) 3.5404 yes 3_576
H(7) H(23A) 3.5757 yes 1_455
H(7) H(26A) 3.3413 yes 2_555
H(7) H(30A) 2.9386 yes 1_455
H(7) H(30B) 3.1002 yes 1_455
H(8) C(24) 3.2147 yes 2_555
H(8) C(31) 3.5896 yes 1_455
H(8) H(3) 3.2180 yes 2_555
H(8) H(23A) 3.5210 yes 1_455
H(8) H(24A) 2.6079 yes 2_555
H(8) H(24B) 2.9558 yes 2_555
H(8) H(31A) 3.4034 yes 1_455
H(8) H(31B) 3.0805 yes 1_455
H(11A) C(23) 3.5381 yes 3_676
H(11A) H(6) 3.1009 yes 3_576
H(11A) H(12B) 3.4485 yes 3_576
H(11A) H(23C) 2.5896 yes 3_676
H(11B) H(23C) 3.4823 yes 3_676
H(11B) H(24C) 3.4518 yes 3_676
H(11B) H(26A) 3.5199 yes 2_555
H(11B) H(28B) 3.2467 yes 3_676
H(11C) C(28) 3.2940 yes 3_676
H(11C) H(23C) 3.3775 yes 3_676
H(11C) H(30A) 3.0323 yes 3_676
H(11C) H(28B) 2.7139 yes 3_676
H(12A) C(32) 3.5288 yes 2_545
H(12A) H(20) 3.3017 yes 4_465
H(12A) H(23B) 3.2399 yes 1_455
H(12A) H(32A) 2.8277 yes 2_545
H(12B) C(6) 3.3579 yes 3_576
H(12B) H(6) 2.5093 yes 3_576
H(12B) H(7) 3.3836 yes 3_576
H(12B) H(11A) 3.4485 yes 3_576
H(12B) H(20) 3.3914 yes 4_465
H(12B) H(23C) 3.3466 yes 1_455
H(12B) H(26B) 3.2593 yes 4_465
H(12C) C(19) 3.3251 yes 4_465
H(12C) C(20) 3.2943 yes 4_465
H(12C) H(7) 3.5404 yes 3_576
H(12C) H(19) 2.9239 yes 4_465
H(12C) H(20) 2.8697 yes 4_465
H(14A) C(18) 3.3144 yes 1_455
H(14A) C(27) 3.4569 yes 3_575
H(14A) H(18) 2.8666 yes 1_455
H(14A) H(19) 3.4391 yes 1_455
H(14A) H(23A) 3.2575 yes 1_455
H(14A) H(27B) 3.4743 yes 3_575
H(14A) H(27C) 2.7786 yes 3_575
H(14A) H(31B) 3.4283 yes 1_455
H(14B) C(18) 3.4876 yes 1_455
H(14B) H(18) 2.7493 yes 1_455
H(14B) H(19) 3.4383 yes 1_455
H(14C) H(14C) 2.8948 yes 3_575
H(14C) H(15C) 2.8822 yes 3_575
H(14C) H(27C) 3.1183 yes 3_575
H(15A) C(3) 3.5392 yes 2_555
H(15A) H(3) 3.1210 yes 2_555
H(15A) H(24B) 3.1047 yes 2_555
H(15B) C(24) 3.1318 yes 2_555
H(15B) H(24A) 2.8054 yes 2_555
H(15B) H(24B) 2.7651 yes 2_555
H(15B) H(24C) 3.3392 yes 2_555
H(15B) H(26C) 3.4340 yes 3_575
H(15B) H(27C) 2.8061 yes 3_575
H(15C) H(14C) 2.8822 yes 3_575
H(15C) H(19) 3.4288 yes 3_675
H(15C) H(27C) 3.2061 yes 3_575
H(18) C(14) 3.2434 yes 1_655
H(18) C(30) 3.4771 yes 2_645
H(18) H(14A) 2.8666 yes 1_655
H(18) H(14B) 2.7493 yes 1_655
H(18) H(30B) 2.5659 yes 2_645
H(18) H(31A) 3.3322 yes 2_645
H(19) H(12C) 2.9239 yes 4_564
H(19) H(14A) 3.4391 yes 1_655
H(19) H(14B) 3.4383 yes 1_655
H(19) H(15C) 3.4288 yes 3_675
H(19) H(30B) 3.1356 yes 2_645
H(19) H(33A) 3.5026 yes 3_675
H(20) C(12) 3.3659 yes 4_564
H(20) C(32) 3.4817 yes 3_675
H(20) C(33) 3.2400 yes 3_675
H(20) H(12A) 3.3017 yes 4_564
H(20) H(12B) 3.3914 yes 4_564
H(20) H(12C) 2.8697 yes 4_564
H(20) H(33B) 3.4217 yes 3_675
H(20) H(33A) 2.9699 yes 3_675
H(20) H(32A) 3.2788 yes 3_675
H(23A) C(6) 3.5990 yes 1_655
H(23A) C(7) 3.2707 yes 1_655
H(23A) C(8) 3.2406 yes 1_655
H(23A) C(9) 3.5716 yes 1_655
H(23A) H(7) 3.5757 yes 1_655
H(23A) H(8) 3.5210 yes 1_655
H(23A) H(14A) 3.2575 yes 1_655
H(23B) H(2) 3.5096 yes 1_655
H(23B) H(12A) 3.2399 yes 1_655
H(23B) H(30B) 3.5267 yes 2_645
H(23B) H(31A) 2.7368 yes 2_645
H(23C) C(6) 3.5446 yes 1_655
H(23C) C(11) 3.3022 yes 3_676
H(23C) H(11A) 2.5896 yes 3_676
H(23C) H(11B) 3.4823 yes 3_676
H(23C) H(11C) 3.3775 yes 3_676
H(23C) H(12B) 3.3466 yes 1_655
H(24A) C(8) 3.5243 yes 2_545
H(24A) C(31) 3.2879 yes 2_645
H(24A) H(8) 2.6079 yes 2_545
H(24A) H(15B) 2.8054 yes 2_545
H(24A) H(26B) 3.5116 yes 4_565
H(24A) H(26C) 3.3980 yes 4_565
H(24A) H(31A) 2.4604 yes 2_645
H(24A) H(31B) 3.3198 yes 2_645
H(24B) C(15) 3.3772 yes 2_545
H(24B) H(8) 2.9558 yes 2_545
H(24B) H(15A) 3.1047 yes 2_545
H(24B) H(15B) 2.7651 yes 2_545
H(24C) C(26) 3.3194 yes 4_565
H(24C) H(11B) 3.4518 yes 3_676
H(24C) H(15B) 3.3392 yes 2_545
H(24C) H(26B) 3.0481 yes 4_565
H(24C) H(26C) 2.7354 yes 4_565
H(26A) C(6) 3.2400 yes 2_545
H(26A) C(7) 3.2938 yes 2_545
H(26A) H(6) 3.2645 yes 2_545
H(26A) H(7) 3.3413 yes 2_545
H(26A) H(11B) 3.5199 yes 2_545
H(26A) H(29A) 3.3103 yes 2_545
H(26A) H(28A) 2.8599 yes 2_545
H(26B) H(6) 3.3387 yes 2_545
H(26B) H(12B) 3.2593 yes 4_564
H(26B) H(24A) 3.5116 yes 4_464
H(26B) H(24C) 3.0481 yes 4_464
H(26C) C(24) 3.4582 yes 4_464
H(26C) H(15B) 3.4340 yes 3_575
H(26C) H(24A) 3.3980 yes 4_464
H(26C) H(24C) 2.7354 yes 4_464
H(26C) H(28A) 3.5958 yes 2_545
H(27A) C(31) 3.3242 yes 3_675
H(27A) C(32) 3.2529 yes 3_675
H(27A) C(33) 3.0456 yes 3_675
H(27A) H(31A) 3.2576 yes 3_675
H(27A) H(31B) 2.9339 yes 3_675
H(27A) H(33B) 2.6727 yes 3_675
H(27A) H(33A) 3.4317 yes 3_675
H(27B) H(14A) 3.4743 yes 3_575
H(27B) H(33B) 3.3921 yes 3_675
H(27C) C(14) 3.3417 yes 3_575
H(27C) C(15) 3.3893 yes 3_575
H(27C) H(14A) 2.7786 yes 3_575
H(27C) H(14C) 3.1183 yes 3_575
H(27C) H(15B) 2.8061 yes 3_575
H(27C) H(15C) 3.2061 yes 3_575
H(27C) H(31B) 3.5683 yes 3_675
H(30A) C(7) 3.3835 yes 1_655
H(30A) H(7) 2.9386 yes 1_655
H(30A) H(11C) 3.0323 yes 3_676
H(30B) C(18) 2.8667 yes 2_655
H(30B) C(19) 3.1910 yes 2_655
H(30B) H(7) 3.1002 yes 1_655
H(30B) H(18) 2.5659 yes 2_655
H(30B) H(19) 3.1356 yes 2_655
H(30B) H(23B) 3.5267 yes 2_655
H(31A) C(23) 3.5478 yes 2_655
H(31A) C(24) 3.3439 yes 2_655
H(31A) H(8) 3.4034 yes 1_655
H(31A) H(18) 3.3322 yes 2_655
H(31A) H(23B) 2.7368 yes 2_655
H(31A) H(24A) 2.4604 yes 2_655
H(31A) H(27A) 3.2576 yes 3_675
H(31B) H(8) 3.0805 yes 1_655
H(31B) H(14A) 3.4283 yes 1_655
H(31B) H(24A) 3.3198 yes 2_655
H(31B) H(27A) 2.9339 yes 3_675
H(31B) H(27C) 3.5683 yes 3_675
H(33B) C(27) 3.4428 yes 3_675
H(33B) H(20) 3.4217 yes 3_675
H(33B) H(27A) 2.6727 yes 3_675
H(33B) H(27B) 3.3921 yes 3_675
H(33A) C(20) 3.5381 yes 3_675
H(33A) H(19) 3.5026 yes 3_675
H(33A) H(20) 2.9699 yes 3_675
H(33A) H(27A) 3.4317 yes 3_675
H(32A) C(2) 3.5328 yes 2_555
H(32A) H(2) 2.7609 yes 2_555
H(32A) H(12A) 2.8277 yes 2_555
H(32A) H(20) 3.2788 yes 3_675
H(29A) C(2) 2.976(3) yes 2_555
H(29A) C(3) 3.075(3) yes 2_555
H(29A) H(2) 2.5098 yes 2_555
H(29A) H(3) 2.7187 yes 2_555
H(29A) H(26A) 3.3103 yes 2_555
H(28A) H(3) 3.5473 yes 2_555
H(28A) H(26A) 2.8599 yes 2_555
H(28A) H(26C) 3.5958 yes 2_555
H(28B) C(11) 3.361(5) yes 3_676
H(28B) H(11B) 3.2467 yes 3_676
H(28B) H(11C) 2.7139 yes 3_676

loop_
_geom_torsion_atom_site_label_1
_geom_torsion_atom_site_label_2
_geom_torsion_atom_site_label_3
_geom_torsion_atom_site_label_4
_geom_torsion
_geom_torsion_publ_flag
C(28) Ni(1) C(1) N(1) 61.2(2) no
C(28) Ni(1) C(1) N(2) -115.3(2) no
C(1) Ni(1) C(29) C(28) 0.6(3) no
C(1) Ni(1) C(29) C(30) 121.9(2) no
C(29) Ni(1) C(1) N(1) 60.8(3) no
C(29) Ni(1) C(1) N(2) -115.6(3) no
C(1) Ni(1) C(32) C(31) -122.3(3) no
C(1) Ni(1) C(32) C(33) 2.1(5) no
C(32) Ni(1) C(1) N(1) -129.6(4) no
C(32) Ni(1) C(1) N(2) 54.0(4) no
C(33) Ni(1) C(1) N(1) -128.2(2) no
C(33) Ni(1) C(1) N(2) 55.4(3) no
C(28) Ni(1) C(29) C(30) 121.4(4) no
C(28) Ni(1) C(32) C(31) 45.7(4) no
C(32) Ni(1) C(28) C(29) 7.6(3) no
C(28) Ni(1) C(33) C(32) -23.5(6) no
C(33) Ni(1) C(28) C(29) 24.9(6) no
C(29) Ni(1) C(32) C(31) 50.6(3) no
C(32) Ni(1) C(29) C(30) -51.8(3) no
C(29) Ni(1) C(33) C(32) -5.7(3) no
C(33) Ni(1) C(29) C(30) -48.0(3) no
C(33) Ni(1) C(32) C(31) -124.4(5) no
C(1) N(1) C(2) C(3) 0.2(3) no
C(2) N(1) C(1) N(2) 0.0(2) no
C(1) N(1) C(4) C(5) -110.4(3) no
C(1) N(1) C(4) C(9) 70.9(3) no
C(4) N(1) C(1) Ni(1) 6.7(3) no
C(2) N(1) C(4) C(5) 74.0(3) no
C(2) N(1) C(4) C(9) -104.7(3) no
C(1) N(2) C(3) C(2) 0.4(3) no
C(3) N(2) C(1) N(1) -0.3(2) no
C(1) N(2) C(16) C(17) 77.4(3) no
C(1) N(2) C(16) C(21) -102.1(3) no
C(16) N(2) C(1) Ni(1) -13.1(3) no
C(3) N(2) C(16) C(17) -113.5(3) no
C(3) N(2) C(16) C(21) 67.0(3) no
N(1) C(2) C(3) N(2) -0.4(3) no
N(1) C(4) C(5) C(10) 0.3(4) no
N(1) C(4) C(9) C(13) 2.7(4) no
C(5) C(4) C(9) C(8) 1.3(4) no
C(9) C(4) C(5) C(6) -0.9(4) no
C(4) C(5) C(6) C(7) -0.4(5) no
C(4) C(5) C(10) C(11) 136.0(3) no
C(4) C(5) C(10) C(12) -100.4(3) no
C(6) C(5) C(10) C(11) -44.1(4) no
C(6) C(5) C(10) C(12) 79.4(4) no
C(5) C(6) C(7) C(8) 1.2(6) no
C(6) C(7) C(8) C(9) -0.7(5) no
C(7) C(8) C(9) C(4) -0.5(5) no
C(4) C(9) C(13) C(14) 89.1(3) no
C(4) C(9) C(13) C(15) -145.6(3) no
C(8) C(9) C(13) C(14) -88.1(3) no
C(8) C(9) C(13) C(15) 37.2(4) no
N(2) C(16) C(17) C(22) -3.1(4) no
N(2) C(16) C(21) C(25) 2.3(4) no
C(17) C(16) C(21) C(20) 1.2(4) no
C(21) C(16) C(17) C(18) -1.2(4) no
C(16) C(17) C(18) C(19) 0.2(4) no
C(16) C(17) C(22) C(24) 71.7(3) no
C(18) C(17) C(22) C(23) 14.7(4) no
C(18) C(17) C(22) C(24) -110.9(3) no
C(17) C(18) C(19) C(20) 0.6(5) no
C(18) C(19) C(20) C(21) -0.6(5) no
C(19) C(20) C(21) C(16) -0.3(5) no
C(16) C(21) C(25) C(26) -111.2(3) no
C(16) C(21) C(25) C(27) 123.4(3) no
C(20) C(21) C(25) C(26) 70.5(4) no
C(20) C(21) C(25) C(27) -54.9(4) no
Ni(1) C(28) C(29) C(30) -92.6(4) no
Ni(1) C(29) C(30) C(31) 41.3(4) no
C(28) C(29) C(30) C(31) 116.9(5) no
C(29) C(30) C(31) C(32) -3.2(6) no
C(30) C(31) C(32) Ni(1) -37.7(6) no
C(30) C(31) C(32) C(33) -114.8(7) no
C(31) C(32) C(33) Ni(1) 94.2(7) no
